data_1501624
loop_
_publ_author_name
'Philippe Brunet'
'Eric Demers'
'Thierry Maris'
'Gary D. Enright'
'James D. Wuest'

_publ_section_title
;
 Designing Permeable Molecular Crystals That React with External Agents To
 Give Crystalline Products
;
_journal_name_full 'Angewandte Chemie International Edition'
_journal_page_first 5303
_journal_page_last 5306
_journal_paper_doi 10.1002/anie.200352252
_journal_volume 42
_journal_year 2003
_chemical_formula_sum 'C85 H116 N24 O12'
_chemical_formula_weight 1666.02
_chemical_name_systematic
;
 ?
;
_space_group_IT_number 88
_symmetry_cell_setting tetragonal
_symmetry_space_group_name_Hall '-I 4ad'
_symmetry_space_group_name_H-M 'I 41/a :2'
_atom_sites_solution_hydrogens geom
_atom_sites_solution_primary direct
_atom_sites_solution_secondary difmap
_audit_creation_method SHELXL-97
_cell_angle_alpha 90.00
_cell_angle_beta 90.00
_cell_angle_gamma 90.00
_cell_formula_units_Z 4
_cell_length_a 23.0674(6)
_cell_length_b 23.0674(6)
_cell_length_c 16.1892(6)
_cell_measurement_temperature 173(2)
_cell_volume 8614.4(4)
_computing_cell_refinement 'Smart (Bruker, 1999)'
_computing_data_collection 'Smart (Bruker, 1999)'
_computing_data_reduction 'Saint (Bruker, 1999)'
_computing_molecular_graphics 'XP (Sheldrick, 1997)'
_computing_publication_material 'Platon (Spek, 1999)'
_computing_structure_refinement 'SHELXL-97 (Sheldrick, 1997)'
_computing_structure_solution 'SHELXS-97 (Sheldrick, 1990)'
_diffrn_ambient_temperature 173(2)
_diffrn_measured_fraction_theta_full 1.000
_diffrn_measured_fraction_theta_max 1.000
_diffrn_measurement_device_type 'Bruker Smart 1K'
_diffrn_radiation_monochromator graphite
_diffrn_radiation_source 'fine-focus sealed tube'
_diffrn_radiation_type MoK\a
_diffrn_radiation_wavelength 0.71073
_diffrn_reflns_av_R_equivalents 0.0478
_diffrn_reflns_av_sigmaI/netI 0.0244
_diffrn_reflns_limit_h_max 23
_diffrn_reflns_limit_h_min -23
_diffrn_reflns_limit_k_max 23
_diffrn_reflns_limit_k_min -23
_diffrn_reflns_limit_l_max 16
_diffrn_reflns_limit_l_min -16
_diffrn_reflns_number 25463
_diffrn_reflns_theta_full 20.85
_diffrn_reflns_theta_max 20.85
_diffrn_reflns_theta_min 1.54
_exptl_absorpt_coefficient_mu 0.089
_exptl_crystal_density_diffrn 1.285
_exptl_crystal_density_method 'not measured'
_exptl_crystal_F_000 3560
_refine_diff_density_max 0.535
_refine_diff_density_min -0.415
_refine_diff_density_rms 0.077
_refine_ls_extinction_coef 0.0
_refine_ls_extinction_method none
_refine_ls_goodness_of_fit_ref 1.076
_refine_ls_hydrogen_treatment mixed
_refine_ls_matrix_type full
_refine_ls_number_parameters 273
_refine_ls_number_reflns 2269
_refine_ls_number_restraints 0
_refine_ls_restrained_S_all 1.076
_refine_ls_R_factor_all 0.0974
_refine_ls_R_factor_gt 0.0795
_refine_ls_shift/su_max 0.000
_refine_ls_shift/su_mean 0.000
_refine_ls_structure_factor_coef Fsqd
_refine_ls_weighting_details 'calc w=1/[\s^2^(Fo^2^)+(0.1694P)^2^+20.3528P] where P=(Fo^2^+2Fc^2^)/3'
_refine_ls_weighting_scheme calc
_refine_ls_wR_factor_gt 0.2306
_refine_ls_wR_factor_ref 0.2493
_reflns_number_gt 1759
_reflns_number_total 2269
_reflns_threshold_expression >2sigma(I)
_cod_data_source_file deposit.cif
_cod_data_source_block jiw233
_cod_original_sg_symbol_H-M I41/a
_cod_database_code 1501624

loop_
_symmetry_equiv_pos_as_xyz
'x, y, z'
'-x+1/2, -y, z+1/2'
'-y+3/4, x+1/4, z+1/4'
'y+3/4, -x+3/4, z+3/4'
'x+1/2, y+1/2, z+1/2'
'-x+1, -y+1/2, z+1'
'-y+5/4, x+3/4, z+3/4'
'y+5/4, -x+5/4, z+5/4'
'-x, -y, -z'
'x-1/2, y, -z-1/2'
'y-3/4, -x-1/4, -z-1/4'
'-y-3/4, x-3/4, -z-3/4'
'-x+1/2, -y+1/2, -z+1/2'
'x, y+1/2, -z'
'y-1/4, -x+1/4, -z+1/4'
'-y-1/4, x-1/4, -z-1/4'

loop_
_atom_site_label
_atom_site_type_symbol
_atom_site_fract_x
_atom_site_fract_y
_atom_site_fract_z
_atom_site_U_iso_or_equiv
_atom_site_adp_type
_atom_site_occupancy
_atom_site_symmetry_multiplicity
_atom_site_calc_flag
_atom_site_refinement_flags
O1 O 0.6015(3) 0.1955(2) 0.0203(4) 0.0979(18) Uani 1 1 d .
O2 O 0.5153(3) 0.1127(2) 0.0584(3) 0.0989(18) Uani 1 1 d .
O3 O 0.95339(16) 0.53437(15) 0.0295(2) 0.0539(11) Uani 1 1 d .
N1 N 0.62095(16) 0.40011(16) 0.1460(2) 0.0319(11) Uani 1 1 d .
H1 H 0.6172 0.4372 0.1577 0.038 Uiso 1 1 calc R
N2 N 0.65500(17) 0.33535(16) 0.0471(2) 0.0330(11) Uani 1 1 d .
N3 N 0.72411(16) 0.37131(17) -0.0506(2) 0.0313(11) Uani 1 1 d .
N4 N 0.68354(16) 0.43497(16) 0.0502(2) 0.0316(11) Uani 1 1 d .
N5 N 0.69416(18) 0.27571(17) -0.0502(2) 0.0402(12) Uani 1 1 d .
H5 H 0.6766 0.2475 -0.0236 0.048 Uiso 1 1 calc R
N6 N 0.74697(18) 0.46728(16) -0.0500(3) 0.0392(11) Uani 1 1 d .
H6 H 0.7704 0.4586 -0.0911 0.047 Uiso 1 1 calc R
C1 C 0.5000 0.2500 0.3750 0.023(2) Uani 1 4 d S
C2 C 0.53331(18) 0.29200(18) 0.3169(3) 0.0249(11) Uani 1 1 d .
C3 C 0.5677(2) 0.2683(2) 0.2550(3) 0.0313(12) Uani 1 1 d .
H3 H 0.5717 0.2274 0.2523 0.038 Uiso 1 1 calc R
C4 C 0.5964(2) 0.3019(2) 0.1973(3) 0.0318(12) Uani 1 1 d .
H4 H 0.6194 0.2841 0.1559 0.038 Uiso 1 1 calc R
C5 C 0.59138(19) 0.3617(2) 0.2002(3) 0.0283(12) Uani 1 1 d .
C6 C 0.5578(2) 0.3861(2) 0.2614(3) 0.0328(13) Uani 1 1 d .
H6A H 0.5544 0.4271 0.2645 0.039 Uiso 1 1 calc R
C7 C 0.5287(2) 0.3517(2) 0.3188(3) 0.0300(12) Uani 1 1 d .
H7 H 0.5054 0.3696 0.3599 0.036 Uiso 1 1 calc R
C8 C 0.6541(2) 0.3882(2) 0.0788(3) 0.0285(12) Uani 1 1 d .
C9 C 0.6916(2) 0.3294(2) -0.0180(3) 0.0311(12) Uani 1 1 d .
C10 C 0.7169(2) 0.4238(2) -0.0152(3) 0.0307(12) Uani 1 1 d .
C11 C 0.7241(3) 0.2618(2) -0.1257(4) 0.0506(15) Uani 1 1 d .
H11A H 0.7650 0.2742 -0.1205 0.061 Uiso 1 1 calc R
H11B H 0.7065 0.2843 -0.1714 0.061 Uiso 1 1 calc R
C12 C 0.7227(4) 0.1999(4) -0.1473(7) 0.115(3) Uani 1 1 d .
H12 H 0.7322 0.1918 -0.2032 0.137 Uiso 1 1 calc R
C13 C 0.7115(5) 0.1567(4) -0.1054(7) 0.127(3) Uani 1 1 d .
H13A H 0.7016 0.1609 -0.0488 0.152 Uiso 1 1 calc R
H13B H 0.7127 0.1193 -0.1298 0.152 Uiso 1 1 calc R
C14 C 0.7437(3) 0.5272(2) -0.0249(4) 0.0498(16) Uani 1 1 d .
H14A H 0.7099 0.5455 -0.0521 0.060 Uiso 1 1 calc R
H14B H 0.7373 0.5290 0.0355 0.060 Uiso 1 1 calc R
C15 C 0.7945(4) 0.5597(3) -0.0448(6) 0.105(3) Uani 1 1 d .
H15 H 0.8267 0.5431 -0.0170 0.126 Uiso 1 1 calc R
C16 C 0.8108(4) 0.6003(3) -0.0839(7) 0.121(4) Uani 1 1 d .
H16A H 0.7840 0.6222 -0.1158 0.145 Uiso 1 1 calc R
H16B H 0.8506 0.6108 -0.0832 0.145 Uiso 1 1 calc R
C20 C 0.6106(4) 0.1485(4) 0.0771(5) 0.095(3) Uani 1 1 d .
H20A H 0.6384 0.1609 0.1201 0.114 Uiso 1 1 calc R
H20B H 0.6279 0.1154 0.0471 0.114 Uiso 1 1 calc R
C21 C 0.5564(5) 0.1292(5) 0.1172(5) 0.123(4) Uani 1 1 d .
H21A H 0.5648 0.0960 0.1541 0.148 Uiso 1 1 calc R
H21B H 0.5406 0.1611 0.1514 0.148 Uiso 1 1 calc R
C22 C 0.5039(4) 0.1612(4) 0.0091(7) 0.110(3) Uani 1 1 d .
H22A H 0.4901 0.1933 0.0445 0.132 Uiso 1 1 calc R
H22B H 0.4727 0.1516 -0.0305 0.132 Uiso 1 1 calc R
C23 C 0.5549(3) 0.1802(4) -0.0365(5) 0.095(3) Uani 1 1 d .
H23A H 0.5448 0.2142 -0.0709 0.115 Uiso 1 1 calc R
H23B H 0.5680 0.1487 -0.0737 0.115 Uiso 1 1 calc R
C30 C 0.9508(3) 0.5064(3) -0.0477(4) 0.0619(17) Uani 1 1 d .
H30A H 0.9272 0.5300 -0.0862 0.074 Uiso 1 1 calc R
H30B H 0.9316 0.4683 -0.0412 0.074 Uiso 1 1 calc R
C31 C 0.9896(3) 0.5024(3) 0.0840(4) 0.0637(17) Uani 1 1 d .
H31A H 0.9717 0.4641 0.0952 0.076 Uiso 1 1 calc R
H31B H 0.9930 0.5233 0.1371 0.076 Uiso 1 1 calc R

loop_
_atom_site_aniso_label
_atom_site_aniso_U_11
_atom_site_aniso_U_22
_atom_site_aniso_U_33
_atom_site_aniso_U_23
_atom_site_aniso_U_13
_atom_site_aniso_U_12
O1 0.116(4) 0.062(3) 0.116(4) 0.003(3) 0.014(4) -0.030(3)
O2 0.115(4) 0.083(4) 0.099(4) -0.014(3) 0.022(3) -0.035(3)
O3 0.057(3) 0.046(2) 0.059(3) -0.006(2) 0.000(2) 0.0045(19)
N1 0.041(2) 0.024(2) 0.031(2) 0.0009(18) 0.011(2) -0.0009(18)
N2 0.040(2) 0.032(3) 0.028(2) -0.0018(19) 0.009(2) -0.0035(19)
N3 0.032(2) 0.033(2) 0.029(2) 0.003(2) 0.0069(18) -0.0020(19)
N4 0.037(2) 0.030(2) 0.028(2) 0.0000(18) 0.009(2) -0.0040(19)
N5 0.057(3) 0.029(3) 0.035(2) -0.007(2) 0.019(2) -0.005(2)
N6 0.047(3) 0.029(2) 0.042(3) 0.002(2) 0.019(2) -0.003(2)
C1 0.024(3) 0.024(3) 0.021(5) 0.000 0.000 0.000
C2 0.024(2) 0.028(3) 0.023(3) 0.000(2) -0.002(2) 0.000(2)
C3 0.040(3) 0.024(3) 0.030(3) 0.000(2) 0.004(2) 0.003(2)
C4 0.038(3) 0.030(3) 0.027(3) 0.000(2) 0.011(2) 0.001(2)
C5 0.027(3) 0.035(3) 0.023(3) 0.001(2) 0.003(2) -0.002(2)
C6 0.043(3) 0.021(3) 0.035(3) -0.001(2) 0.005(2) 0.000(2)
C7 0.032(3) 0.032(3) 0.026(3) -0.001(2) 0.005(2) 0.001(2)
C8 0.032(3) 0.031(3) 0.022(3) 0.000(2) 0.002(2) 0.001(2)
C9 0.033(3) 0.037(3) 0.023(3) 0.002(2) 0.002(2) -0.001(2)
C10 0.029(3) 0.033(3) 0.030(3) 0.002(2) 0.002(2) 0.001(2)
C11 0.056(4) 0.038(3) 0.057(4) -0.013(3) 0.017(3) -0.002(3)
C12 0.132(8) 0.070(6) 0.142(8) 0.016(6) 0.081(7) -0.006(5)
C13 0.148(9) 0.081(6) 0.151(9) -0.005(7) -0.010(7) 0.014(6)
C14 0.057(4) 0.036(3) 0.056(4) 0.004(3) 0.025(3) -0.008(3)
C15 0.107(6) 0.049(5) 0.158(8) -0.024(5) 0.056(6) -0.017(4)
C16 0.108(7) 0.046(5) 0.207(10) 0.013(6) 0.081(7) -0.008(4)
C20 0.095(6) 0.098(6) 0.092(6) 0.005(5) -0.020(5) -0.032(5)
C21 0.151(9) 0.145(8) 0.074(6) -0.031(5) 0.011(6) -0.081(7)
C22 0.093(6) 0.069(5) 0.167(9) 0.025(6) 0.027(6) -0.009(5)
C23 0.083(6) 0.087(6) 0.116(7) 0.029(5) -0.013(5) -0.008(4)
C30 0.055(4) 0.073(4) 0.058(4) -0.005(3) -0.009(3) 0.007(3)
C31 0.061(4) 0.083(5) 0.047(4) 0.001(3) -0.004(3) 0.006(3)

loop_
_atom_type_symbol
_atom_type_description
_atom_type_scat_dispersion_real
_atom_type_scat_dispersion_imag
_atom_type_scat_source
C C 0.0033 0.0016 'International Tables Vol C Tables 4.2.6.8 and 6.1.1.4'
H H 0.0000 0.0000 'International Tables Vol C Tables 4.2.6.8 and 6.1.1.4'
N N 0.0061 0.0033 'International Tables Vol C Tables 4.2.6.8 and 6.1.1.4'
O O 0.0106 0.0060 'International Tables Vol C Tables 4.2.6.8 and 6.1.1.4'

loop_
_geom_angle_atom_site_label_1
_geom_angle_atom_site_label_2
_geom_angle_atom_site_label_3
_geom_angle
_geom_angle_site_symmetry_1
_geom_angle_site_symmetry_3
C20 O1 C23 109.1(5) . .
C21 O2 C22 107.4(7) . .
C30 O3 C31 109.8(4) . .
C8 N1 C5 129.8(4) . .
C8 N2 C9 113.8(4) . .
C9 N3 C10 114.5(4) . .
C10 N4 C8 114.0(4) . .
C9 N5 C11 123.7(4) . .
C10 N6 C14 124.9(4) . .
C2 C1 C2 105.5(3) 16_656 11_666
C2 C1 C2 111.50(16) 16_656 6_554
C2 C1 C2 111.50(16) 11_666 6_554
C2 C1 C2 111.50(16) 16_656 .
C2 C1 C2 111.50(16) 11_666 .
C2 C1 C2 105.5(3) 6_554 .
C7 C2 C3 116.8(4) . .
C7 C2 C1 124.8(4) . .
C3 C2 C1 118.3(3) . .
C4 C3 C2 122.7(4) . .
C3 C4 C5 119.7(4) . .
C6 C5 C4 118.6(4) . .
C6 C5 N1 117.4(4) . .
C4 C5 N1 124.0(4) . .
C5 C6 C7 121.2(4) . .
C2 C7 C6 121.0(4) . .
N2 C8 N4 126.3(4) . .
N2 C8 N1 120.4(4) . .
N4 C8 N1 113.3(4) . .
N3 C9 N5 119.3(4) . .
N3 C9 N2 125.7(4) . .
N5 C9 N2 115.0(4) . .
N4 C10 N6 119.1(4) . .
N4 C10 N3 125.5(4) . .
N6 C10 N3 115.5(4) . .
N5 C11 C12 114.1(5) . .
C13 C12 C11 131.2(10) . .
C15 C14 N6 113.4(5) . .
C16 C15 C14 142.4(11) . .
O1 C20 C21 112.6(8) . .
O2 C21 C20 110.9(6) . .
O2 C22 C23 112.3(7) . .
C22 C23 O1 110.4(7) . .
O3 C30 C31 111.6(5) . 9_765
O3 C31 C30 111.3(5) . 9_765

loop_
_geom_bond_atom_site_label_1
_geom_bond_atom_site_label_2
_geom_bond_distance
_geom_bond_site_symmetry_2
O1 C20 1.438(10) .
O1 C23 1.459(10) .
O2 C21 1.397(10) .
O2 C22 1.398(10) .
O3 C30 1.408(7) .
O3 C31 1.422(7) .
N1 C8 1.358(6) .
N1 C5 1.421(6) .
N2 C8 1.323(6) .
N2 C9 1.356(6) .
N3 C9 1.333(6) .
N3 C10 1.349(6) .
N4 C10 1.335(6) .
N4 C8 1.356(6) .
N5 C9 1.345(6) .
N5 C11 1.440(6) .
N6 C10 1.342(6) .
N6 C14 1.443(6) .
C1 C2 1.554(4) 16_656
C1 C2 1.554(4) 11_666
C1 C2 1.554(4) 6_554
C1 C2 1.554(4) .
C2 C7 1.382(6) .
C2 C3 1.390(6) .
C3 C4 1.382(6) .
C4 C5 1.385(6) .
C5 C6 1.377(6) .
C6 C7 1.395(6) .
C11 C12 1.470(10) .
C12 C13 1.233(11) .
C14 C15 1.427(10) .
C15 C16 1.191(10) .
C20 C21 1.477(11) .
C22 C23 1.455(11) .
C30 C31 1.508(8) 9_765
C31 C30 1.508(8) 9_765

loop_
_geom_hbond_atom_site_label_D
_geom_hbond_atom_site_label_H
_geom_hbond_atom_site_label_A
_geom_hbond_distance_DH
_geom_hbond_distance_HA
_geom_hbond_distance_DA
_geom_hbond_angle_DHA
_geom_hbond_site_symmetry_A
N1 H1 N3 0.88 2.16 3.028(5) 170.0 8_454
N5 H5 O1 0.88 2.22 3.049(6) 156.2 .
N6 H6 N4 0.88 2.12 2.993(5) 171.1 7_544
